data_4021361
loop_
_publ_author_name
'Xuefeng Mei'
'Adam T. August'
'Christian Wolf'

_publ_section_title
;
 Regioselective Copper-Catalyzed Amination of Chlorobenzoic Acids:
 Synthesis and Solid-State Structures of
 N-Aryl Anthranilic Acid Derivatives
;
_journal_name_full 'Journal of Organic Chemistry'
_journal_page_first 142
_journal_page_last 149
_journal_paper_doi 10.1021/jo0518809
_journal_volume 71
_journal_year 2006
_chemical_formula_moiety 'C21 H19 N O2'
_chemical_formula_sum 'C21 H19 N O2'
_chemical_formula_weight 317.37
_chemical_name_common 'anthranilic acid 19'
_chemical_name_systematic
;
 N-[3-(3',5'-dimethylbiphenyl)]anthranilic acid
;
_space_group_IT_number 2
_symmetry_cell_setting triclinic
_symmetry_space_group_name_Hall '-P 1'
_symmetry_space_group_name_H-M 'P -1'
_atom_sites_solution_hydrogens geom
_atom_sites_solution_primary direct
_atom_sites_solution_secondary difmap
_audit_creation_method SHELXL-97
_cell_angle_alpha 80.856(3)
_cell_angle_beta 82.334(3)
_cell_angle_gamma 84.982(3)
_cell_formula_units_Z 4
_cell_length_a 10.5769(16)
_cell_length_b 11.4108(17)
_cell_length_c 14.162(2)
_cell_measurement_reflns_used 853
_cell_measurement_temperature 173(2)
_cell_measurement_theta_max 27.06
_cell_measurement_theta_min 2.58
_cell_volume 1668.5(4)
_computing_cell_refinement 'SAINT, Bruker'
_computing_data_collection 'SMART, Bruker'
_computing_data_reduction 'SAINT, Bruker'
_computing_molecular_graphics 'XSEED, L. Barbour (1999); http:\x-seed.net'
_computing_structure_refinement 'SHELXL-97 (Sheldrick, 1997)'
_computing_structure_solution 'SHELXS-97 (Sheldrick, 1990)'
_diffrn_ambient_temperature 173(2)
_diffrn_measured_fraction_theta_full 0.992
_diffrn_measured_fraction_theta_max 0.992
_diffrn_radiation_monochromator graphite
_diffrn_radiation_source 'fine-focus sealed tube'
_diffrn_radiation_type MoK\a
_diffrn_radiation_wavelength 0.71073
_diffrn_reflns_av_R_equivalents 0.0286
_diffrn_reflns_av_sigmaI/netI 0.0397
_diffrn_reflns_limit_h_max 12
_diffrn_reflns_limit_h_min -12
_diffrn_reflns_limit_k_max 13
_diffrn_reflns_limit_k_min -13
_diffrn_reflns_limit_l_max 16
_diffrn_reflns_limit_l_min -16
_diffrn_reflns_number 12432
_diffrn_reflns_theta_full 25.00
_diffrn_reflns_theta_max 25.00
_diffrn_reflns_theta_min 1.95
_exptl_absorpt_coefficient_mu 0.081
_exptl_absorpt_correction_T_max 0.9761
_exptl_absorpt_correction_T_min 0.9606
_exptl_absorpt_correction_type multi-scan
_exptl_absorpt_process_details 'SADABS, G. Scheldrick (1999)'
_exptl_crystal_density_diffrn 1.263
_exptl_crystal_density_method 'not measured'
_exptl_crystal_F_000 672
_exptl_crystal_size_max 0.50
_exptl_crystal_size_mid 0.30
_exptl_crystal_size_min 0.30
_refine_diff_density_max 0.190
_refine_diff_density_min -0.185
_refine_diff_density_rms 0.037
_refine_ls_extinction_method none
_refine_ls_goodness_of_fit_ref 1.029
_refine_ls_hydrogen_treatment constr
_refine_ls_matrix_type full
_refine_ls_number_parameters 445
_refine_ls_number_reflns 5841
_refine_ls_number_restraints 0
_refine_ls_restrained_S_all 1.029
_refine_ls_R_factor_all 0.0611
_refine_ls_R_factor_gt 0.0400
_refine_ls_shift/su_max 0.000
_refine_ls_shift/su_mean 0.000
_refine_ls_structure_factor_coef Fsqd
_refine_ls_weighting_details 'calc w=1/[\s^2^(Fo^2^)+(0.0532P)^2^+0.1752P] where P=(Fo^2^+2Fc^2^)/3'
_refine_ls_weighting_scheme calc
_refine_ls_wR_factor_gt 0.0970
_refine_ls_wR_factor_ref 0.1031
_reflns_number_gt 4353
_reflns_number_total 5841
_reflns_threshold_expression >2sigma(I)
_cod_data_source_file jo0518809si20050908_015909.cif
_cod_depositor_comments
;
The following automatic conversions were performed:
'_symmetry_cell_setting' value 'Triclinic' changed to 'triclinic'
according to '/home/saulius/struct/CIF-dictionaries/cif_core.dic'
dictionary named 'cif_core.dic' version 2.4.1 from 2010-06-29.

Automatic conversion script
Id: cif_fix_enum 1527 2010-12-29 10:47:43Z saulius 
;
_cod_database_code 4021361

loop_
_symmetry_equiv_pos_as_xyz
'x, y, z'
'-x, -y, -z'

loop_
_atom_site_label
_atom_site_type_symbol
_atom_site_fract_x
_atom_site_fract_y
_atom_site_fract_z
_atom_site_U_iso_or_equiv
_atom_site_adp_type
_atom_site_occupancy
_atom_site_symmetry_multiplicity
_atom_site_calc_flag
_atom_site_refinement_flags
O1 O 0.55701(10) -0.24219(9) 0.10340(8) 0.0313(3) Uani 1 1 d .
O2 O 0.67226(12) -0.08489(10) 0.08899(9) 0.0341(3) Uani 1 1 d .
O3 O 0.32776(12) -0.13296(10) 0.12088(9) 0.0388(3) Uani 1 1 d .
O4 O 0.43479(10) 0.02809(9) 0.11422(8) 0.0310(3) Uani 1 1 d .
N1 N 0.67514(12) -0.45772(11) 0.15193(9) 0.0272(3) Uani 1 1 d .
H1 H 0.6034 -0.4126 0.1566 0.033 Uiso 1 1 calc R
N2 N 0.29957(12) 0.22872(11) 0.15583(9) 0.0269(3) Uani 1 1 d .
H2 H 0.3703 0.1967 0.1274 0.032 Uiso 1 1 calc R
C1 C 0.78280(15) -0.27443(13) 0.09679(11) 0.0245(4) Uani 1 1 d .
C2 C 0.78528(15) -0.40020(14) 0.12175(10) 0.0240(4) Uani 1 1 d .
C3 C 0.90505(15) -0.46420(15) 0.12040(11) 0.0286(4) Uani 1 1 d .
H3 H 0.9088 -0.5485 0.1358 0.034 Uiso 1 1 calc R
C4 C 1.01654(16) -0.40749(15) 0.09734(12) 0.0338(4) Uani 1 1 d .
H4 H 1.0962 -0.4529 0.0978 0.041 Uiso 1 1 calc R
C5 C 1.01460(16) -0.28414(16) 0.07323(13) 0.0377(4) Uani 1 1 d .
H5 H 1.0922 -0.2454 0.0569 0.045 Uiso 1 1 calc R
C6 C 0.89923(16) -0.21963(15) 0.07335(12) 0.0330(4) Uani 1 1 d .
H6 H 0.8978 -0.1355 0.0572 0.040 Uiso 1 1 calc R
C7 C 0.66278(15) -0.20127(13) 0.09656(10) 0.0247(4) Uani 1 1 d .
C8 C 0.66461(14) -0.58264(13) 0.17648(11) 0.0245(4) Uani 1 1 d .
C9 C 0.60056(14) -0.62651(14) 0.26520(11) 0.0260(4) Uani 1 1 d .
H9 H 0.5730 -0.5742 0.3109 0.031 Uiso 1 1 calc R
C10 C 0.57595(14) -0.74686(14) 0.28840(11) 0.0252(4) Uani 1 1 d .
C11 C 0.61880(15) -0.82183(14) 0.22048(12) 0.0290(4) Uani 1 1 d .
H11 H 0.6022 -0.9037 0.2346 0.035 Uiso 1 1 calc R
C12 C 0.68525(15) -0.77859(14) 0.13266(12) 0.0306(4) Uani 1 1 d .
H12 H 0.7151 -0.8310 0.0874 0.037 Uiso 1 1 calc R
C13 C 0.70838(15) -0.65902(14) 0.11051(11) 0.0282(4) Uani 1 1 d .
H13 H 0.7541 -0.6295 0.0502 0.034 Uiso 1 1 calc R
C14 C 0.50533(15) -0.79315(14) 0.38255(11) 0.0271(4) Uani 1 1 d .
C15 C 0.40937(15) -0.87100(14) 0.38751(12) 0.0306(4) Uani 1 1 d .
H15 H 0.3894 -0.8935 0.3297 0.037 Uiso 1 1 calc R
C16 C 0.34207(16) -0.91650(15) 0.47497(13) 0.0353(4) Uani 1 1 d .
C17 C 0.37540(17) -0.88435(16) 0.55821(13) 0.0416(5) Uani 1 1 d .
H17 H 0.3309 -0.9154 0.6185 0.050 Uiso 1 1 calc R
C18 C 0.47192(17) -0.80815(16) 0.55657(12) 0.0391(4) Uani 1 1 d .
C19 C 0.53471(16) -0.76184(15) 0.46800(12) 0.0327(4) Uani 1 1 d .
H19 H 0.5989 -0.7078 0.4655 0.039 Uiso 1 1 calc R
C20 C 0.23741(18) -0.99880(16) 0.47776(16) 0.0504(5) Uani 1 1 d .
H20A H 0.2752 -1.0794 0.4728 0.076 Uiso 1 1 calc R
H20B H 0.1880 -0.9712 0.4237 0.076 Uiso 1 1 calc R
H20C H 0.1809 -0.9993 0.5386 0.076 Uiso 1 1 calc R
C21 C 0.5099(2) -0.7797(2) 0.64872(14) 0.0592(6) Uani 1 1 d .
H21A H 0.5883 -0.8274 0.6637 0.089 Uiso 1 1 calc R
H21B H 0.4411 -0.7981 0.7013 0.089 Uiso 1 1 calc R
H21C H 0.5250 -0.6950 0.6411 0.089 Uiso 1 1 calc R
C22 C 0.20979(15) 0.03762(14) 0.16604(11) 0.0282(4) Uani 1 1 d .
C23 C 0.10178(17) -0.02941(16) 0.18867(13) 0.0393(4) Uani 1 1 d .
H23 H 0.1104 -0.1109 0.1807 0.047 Uiso 1 1 calc R
C24 C -0.01557(18) 0.01902(17) 0.22189(15) 0.0483(5) Uani 1 1 d .
H24 H -0.0871 -0.0283 0.2377 0.058 Uiso 1 1 calc R
C25 C -0.02788(17) 0.13914(17) 0.23197(14) 0.0420(5) Uani 1 1 d .
H25 H -0.1090 0.1741 0.2542 0.050 Uiso 1 1 calc R
C26 C 0.07493(15) 0.20731(15) 0.21045(12) 0.0326(4) Uani 1 1 d .
H26 H 0.0637 0.2890 0.2178 0.039 Uiso 1 1 calc R
C27 C 0.19708(15) 0.15954(14) 0.17774(11) 0.0253(4) Uani 1 1 d .
C28 C 0.33268(16) -0.02014(14) 0.13191(11) 0.0274(4) Uani 1 1 d .
C29 C 0.30291(14) 0.34699(13) 0.17452(11) 0.0234(3) Uani 1 1 d .
C30 C 0.25708(14) 0.37846(13) 0.26430(11) 0.0241(3) Uani 1 1 d .
H30 H 0.2209 0.3204 0.3138 0.029 Uiso 1 1 calc R
C31 C 0.26347(14) 0.49407(13) 0.28273(11) 0.0243(4) Uani 1 1 d .
C32 C 0.31864(15) 0.57689(14) 0.20945(11) 0.0267(4) Uani 1 1 d .
H32 H 0.3239 0.6562 0.2206 0.032 Uiso 1 1 calc R
C33 C 0.36588(14) 0.54515(14) 0.12076(11) 0.0270(4) Uani 1 1 d .
H33 H 0.4046 0.6024 0.0718 0.032 Uiso 1 1 calc R
C34 C 0.35739(14) 0.43064(14) 0.10238(11) 0.0252(4) Uani 1 1 d .
H34 H 0.3887 0.4097 0.0408 0.030 Uiso 1 1 calc R
C35 C 0.21272(15) 0.52675(14) 0.37897(12) 0.0278(4) Uani 1 1 d .
C36 C 0.22718(15) 0.44670(15) 0.46243(12) 0.0315(4) Uani 1 1 d .
H36 H 0.2730 0.3720 0.4578 0.038 Uiso 1 1 calc R
C37 C 0.17568(17) 0.47420(17) 0.55256(12) 0.0372(4) Uani 1 1 d .
C38 C 0.10995(17) 0.58370(17) 0.55768(14) 0.0417(5) Uani 1 1 d .
H38 H 0.0746 0.6031 0.6190 0.050 Uiso 1 1 calc R
C39 C 0.09400(16) 0.66603(16) 0.47618(14) 0.0384(4) Uani 1 1 d .
C40 C 0.14699(16) 0.63621(15) 0.38691(13) 0.0343(4) Uani 1 1 d .
H40 H 0.1380 0.6919 0.3303 0.041 Uiso 1 1 calc R
C41 C 0.1897(2) 0.38602(19) 0.64250(13) 0.0541(6) Uani 1 1 d .
H41A H 0.2606 0.4061 0.6737 0.081 Uiso 1 1 calc R
H41B H 0.2072 0.3058 0.6254 0.081 Uiso 1 1 calc R
H41C H 0.1104 0.3889 0.6868 0.081 Uiso 1 1 calc R
C42 C 0.0155(2) 0.78176(17) 0.48337(16) 0.0543(6) Uani 1 1 d .
H42A H -0.0756 0.7679 0.4891 0.082 Uiso 1 1 calc R
H42B H 0.0380 0.8389 0.4254 0.082 Uiso 1 1 calc R
H42C H 0.0330 0.8137 0.5402 0.082 Uiso 1 1 calc R
H1O H 0.584(3) -0.048(2) 0.0891(17) 0.090(8) Uiso 1 1 d .
H2O H 0.415(3) -0.168(2) 0.1092(17) 0.085(8) Uiso 1 1 d .

loop_
_atom_site_aniso_label
_atom_site_aniso_U_11
_atom_site_aniso_U_22
_atom_site_aniso_U_33
_atom_site_aniso_U_23
_atom_site_aniso_U_13
_atom_site_aniso_U_12
O1 0.0250(6) 0.0235(6) 0.0455(7) -0.0062(5) -0.0033(5) -0.0015(5)
O2 0.0321(7) 0.0211(6) 0.0493(8) -0.0067(5) -0.0025(6) -0.0038(5)
O3 0.0320(7) 0.0225(6) 0.0636(9) -0.0125(6) -0.0056(6) -0.0010(5)
O4 0.0284(7) 0.0239(6) 0.0416(7) -0.0094(5) -0.0005(5) -0.0034(5)
N1 0.0220(7) 0.0233(7) 0.0334(8) 0.0005(6) -0.0005(6) 0.0007(6)
N2 0.0256(8) 0.0240(7) 0.0312(8) -0.0092(6) 0.0007(6) 0.0012(6)
C1 0.0256(9) 0.0266(8) 0.0216(8) -0.0053(7) -0.0002(6) -0.0040(7)
C2 0.0245(9) 0.0294(9) 0.0188(8) -0.0050(7) -0.0021(6) -0.0038(7)
C3 0.0284(9) 0.0294(9) 0.0288(9) -0.0075(7) -0.0038(7) -0.0003(7)
C4 0.0235(9) 0.0410(10) 0.0390(10) -0.0161(8) -0.0007(7) -0.0002(8)
C5 0.0247(10) 0.0422(11) 0.0483(11) -0.0176(9) 0.0065(8) -0.0112(8)
C6 0.0327(10) 0.0310(9) 0.0364(10) -0.0112(8) 0.0029(8) -0.0082(8)
C7 0.0299(10) 0.0237(8) 0.0209(8) -0.0042(6) -0.0007(7) -0.0057(7)
C8 0.0209(8) 0.0237(8) 0.0286(9) -0.0005(7) -0.0067(7) -0.0005(7)
C9 0.0238(9) 0.0258(9) 0.0291(9) -0.0055(7) -0.0054(7) -0.0001(7)
C10 0.0201(8) 0.0270(9) 0.0282(9) -0.0006(7) -0.0071(7) -0.0008(7)
C11 0.0296(9) 0.0238(8) 0.0342(10) -0.0032(7) -0.0072(7) -0.0017(7)
C12 0.0307(10) 0.0309(9) 0.0315(9) -0.0091(7) -0.0041(7) 0.0000(7)
C13 0.0258(9) 0.0321(9) 0.0256(9) -0.0022(7) -0.0019(7) -0.0015(7)
C14 0.0253(9) 0.0232(8) 0.0303(9) 0.0021(7) -0.0040(7) 0.0027(7)
C15 0.0289(9) 0.0246(9) 0.0366(10) -0.0004(7) -0.0049(7) 0.0008(7)
C16 0.0283(10) 0.0272(9) 0.0445(11) 0.0050(8) 0.0019(8) 0.0024(7)
C17 0.0362(11) 0.0413(11) 0.0374(11) 0.0101(8) 0.0070(8) 0.0063(9)
C18 0.0373(11) 0.0465(11) 0.0300(10) -0.0010(8) -0.0026(8) 0.0065(9)
C19 0.0287(10) 0.0346(10) 0.0337(10) -0.0022(8) -0.0048(7) 0.0004(8)
C20 0.0365(11) 0.0349(11) 0.0721(15) 0.0035(10) 0.0080(10) -0.0035(9)
C21 0.0564(14) 0.0861(17) 0.0335(11) -0.0072(11) -0.0064(10) 0.0019(12)
C22 0.0279(9) 0.0284(9) 0.0293(9) -0.0059(7) -0.0051(7) -0.0020(7)
C23 0.0352(11) 0.0328(10) 0.0526(12) -0.0125(9) -0.0035(9) -0.0080(8)
C24 0.0284(11) 0.0492(12) 0.0699(14) -0.0177(10) 0.0017(9) -0.0129(9)
C25 0.0234(10) 0.0508(12) 0.0554(12) -0.0205(10) -0.0049(8) 0.0009(8)
C26 0.0270(10) 0.0346(10) 0.0387(10) -0.0130(8) -0.0068(7) 0.0027(8)
C27 0.0256(9) 0.0267(9) 0.0252(8) -0.0058(7) -0.0065(7) -0.0012(7)
C28 0.0329(10) 0.0218(8) 0.0281(9) -0.0035(7) -0.0063(7) -0.0023(7)
C29 0.0199(8) 0.0224(8) 0.0285(9) -0.0060(7) -0.0048(6) 0.0029(6)
C30 0.0223(8) 0.0227(8) 0.0265(9) -0.0015(7) -0.0028(6) -0.0015(6)
C31 0.0191(8) 0.0252(8) 0.0289(9) -0.0065(7) -0.0032(6) 0.0013(6)
C32 0.0248(9) 0.0218(8) 0.0348(10) -0.0061(7) -0.0063(7) -0.0009(7)
C33 0.0207(9) 0.0307(9) 0.0287(9) 0.0010(7) -0.0035(7) -0.0054(7)
C34 0.0194(8) 0.0322(9) 0.0242(8) -0.0057(7) -0.0022(6) 0.0000(7)
C35 0.0228(9) 0.0290(9) 0.0334(9) -0.0116(7) 0.0009(7) -0.0057(7)
C36 0.0272(9) 0.0369(10) 0.0315(9) -0.0115(8) -0.0021(7) 0.0005(7)
C37 0.0339(10) 0.0489(11) 0.0324(10) -0.0161(8) -0.0040(8) -0.0035(9)
C38 0.0340(11) 0.0566(13) 0.0399(11) -0.0289(10) 0.0037(8) -0.0057(9)
C39 0.0301(10) 0.0368(10) 0.0514(12) -0.0224(9) 0.0053(8) -0.0061(8)
C40 0.0328(10) 0.0279(9) 0.0423(11) -0.0102(8) 0.0025(8) -0.0052(8)
C41 0.0554(13) 0.0791(16) 0.0280(11) -0.0148(10) -0.0049(9) 0.0071(11)
C42 0.0497(13) 0.0415(12) 0.0733(15) -0.0305(11) 0.0125(11) -0.0019(10)

loop_
_atom_type_symbol
_atom_type_description
_atom_type_scat_dispersion_real
_atom_type_scat_dispersion_imag
_atom_type_scat_source
C C 0.0033 0.0016 'International Tables Vol C Tables 4.2.6.8 and 6.1.1.4'
H H 0.0000 0.0000 'International Tables Vol C Tables 4.2.6.8 and 6.1.1.4'
N N 0.0061 0.0033 'International Tables Vol C Tables 4.2.6.8 and 6.1.1.4'
O O 0.0106 0.0060 'International Tables Vol C Tables 4.2.6.8 and 6.1.1.4'

loop_
_geom_angle_atom_site_label_1
_geom_angle_atom_site_label_2
_geom_angle_atom_site_label_3
_geom_angle
C2 N1 C8 126.89(13)
C27 N2 C29 126.43(13)
C6 C1 C2 118.96(14)
C6 C1 C7 119.48(14)
C2 C1 C7 121.55(14)
N1 C2 C3 120.39(14)
N1 C2 C1 121.52(14)
C3 C2 C1 117.98(14)
C4 C3 C2 121.33(15)
C3 C4 C5 120.90(16)
C6 C5 C4 119.00(16)
C5 C6 C1 121.82(16)
O1 C7 O2 120.46(14)
O1 C7 C1 123.63(14)
O2 C7 C1 115.91(14)
C13 C8 C9 119.91(14)
C13 C8 N1 121.00(14)
C9 C8 N1 118.89(14)
C8 C9 C10 120.89(15)
C11 C10 C9 118.31(15)
C11 C10 C14 120.87(14)
C9 C10 C14 120.82(14)
C12 C11 C10 120.82(15)
C11 C12 C13 120.21(15)
C8 C13 C12 119.82(15)
C15 C14 C19 118.63(15)
C15 C14 C10 120.38(15)
C19 C14 C10 120.99(15)
C16 C15 C14 121.63(17)
C17 C16 C15 117.87(16)
C17 C16 C20 121.78(16)
C15 C16 C20 120.35(17)
C16 C17 C18 122.32(16)
C19 C18 C17 118.32(17)
C19 C18 C21 120.76(18)
C17 C18 C21 120.90(17)
C18 C19 C14 121.20(16)
C23 C22 C27 119.06(15)
C23 C22 C28 119.21(15)
C27 C22 C28 121.73(14)
C24 C23 C22 122.06(17)
C23 C24 C25 118.64(17)
C26 C25 C24 120.99(16)
C25 C26 C27 121.64(16)
N2 C27 C26 121.25(14)
N2 C27 C22 121.13(14)
C26 C27 C22 117.60(15)
O4 C28 O3 120.59(15)
O4 C28 C22 124.94(14)
O3 C28 C22 114.47(14)
C34 C29 C30 119.93(14)
C34 C29 N2 118.75(13)
C30 C29 N2 121.28(13)
C29 C30 C31 120.91(14)
C32 C31 C30 118.37(14)
C32 C31 C35 121.35(14)
C30 C31 C35 120.28(14)
C33 C32 C31 120.70(15)
C32 C33 C34 120.66(15)
C29 C34 C33 119.41(14)
C40 C35 C36 118.82(15)
C40 C35 C31 120.64(15)
C36 C35 C31 120.51(14)
C35 C36 C37 121.11(16)
C38 C37 C36 118.49(17)
C38 C37 C41 120.73(16)
C36 C37 C41 120.77(17)
C37 C38 C39 122.09(16)
C38 C39 C40 118.15(16)
C38 C39 C42 120.92(16)
C40 C39 C42 120.85(18)
C35 C40 C39 121.33(17)

loop_
_geom_bond_atom_site_label_1
_geom_bond_atom_site_label_2
_geom_bond_distance
O1 C7 1.2357(18)
O2 C7 1.3267(18)
O3 C28 1.3275(18)
O4 C28 1.2329(18)
N1 C2 1.3720(19)
N1 C8 1.4231(19)
N2 C27 1.3699(19)
N2 C29 1.4202(18)
C1 C6 1.406(2)
C1 C2 1.421(2)
C1 C7 1.457(2)
C2 C3 1.405(2)
C3 C4 1.371(2)
C4 C5 1.394(2)
C5 C6 1.369(2)
C8 C13 1.385(2)
C8 C9 1.386(2)
C9 C10 1.399(2)
C10 C11 1.393(2)
C10 C14 1.481(2)
C11 C12 1.384(2)
C12 C13 1.386(2)
C14 C15 1.394(2)
C14 C19 1.395(2)
C15 C16 1.391(2)
C16 C17 1.385(3)
C16 C20 1.506(3)
C17 C18 1.393(3)
C18 C19 1.386(2)
C18 C21 1.506(3)
C22 C23 1.404(2)
C22 C27 1.420(2)
C22 C28 1.463(2)
C23 C24 1.369(3)
C24 C25 1.394(2)
C25 C26 1.366(2)
C26 C27 1.407(2)
C29 C34 1.384(2)
C29 C30 1.389(2)
C30 C31 1.394(2)
C31 C32 1.391(2)
C31 C35 1.489(2)
C32 C33 1.380(2)
C33 C34 1.385(2)
C35 C40 1.388(2)
C35 C36 1.391(2)
C36 C37 1.391(2)
C37 C38 1.383(3)
C37 C41 1.508(3)
C38 C39 1.387(3)
C39 C40 1.394(2)
C39 C42 1.507(2)

loop_
_cod_related_entry_id
_cod_related_entry_database
_cod_related_entry_code
1 ChemSpider 21108235
